data_4320415
loop_
_publ_author_name
'Jun Ho Shin'
'Brian M. Bridgewater'
'David G. Churchill'
'Gerard Parkin'

_publ_section_title
;
 Synthesis and Structural Characterization of PhP[(C5Me4)2], a Monodentate
 Chiral Phosphine Derived from Intramolecular C-C Coupling of
 Tetramethylcyclopentadienyl Groups: An Evaluation of Steric and
 Electronic Properties
;
_journal_name_full 'Inorganic Chemistry'
_journal_page_first 5626
_journal_page_last 5635
_journal_paper_doi 10.1021/ic010443j
_journal_volume 40
_journal_year 2001
_chemical_formula_sum 'C34 H44 Cl4 P Ta'
_chemical_formula_weight 806.41
_chemical_name_systematic
;
  ?
;
_space_group_IT_number 2
_symmetry_cell_setting triclinic
_symmetry_space_group_name_Hall '-P 1'
_symmetry_space_group_name_H-M 'P -1'
_atom_sites_solution_hydrogens geom
_atom_sites_solution_primary direct
_atom_sites_solution_secondary difmap
_audit_creation_method SHELXL-97
_cell_angle_alpha 104.329(3)
_cell_angle_beta 99.530(3)
_cell_angle_gamma 100.223(4)
_cell_formula_units_Z 4
_cell_length_a 9.9235(16)
_cell_length_b 17.206(3)
_cell_length_c 21.312(4)
_cell_measurement_temperature 238(2)
_cell_volume 3384.9(10)
_computing_structure_refinement 'SHELXL-97 (Sheldrick, 1997)'
_computing_structure_solution 'SHELXS-97 (Sheldrick, 1990)'
_diffrn_ambient_temperature 238(2)
_diffrn_measured_fraction_theta_full 0.883
_diffrn_measured_fraction_theta_max 0.883
_diffrn_radiation_monochromator graphite
_diffrn_radiation_source 'fine-focus sealed tube'
_diffrn_radiation_type MoK\a
_diffrn_radiation_wavelength 0.71073
_diffrn_reflns_av_R_equivalents 0.0244
_diffrn_reflns_av_sigmaI/netI 0.0511
_diffrn_reflns_limit_h_max 9
_diffrn_reflns_limit_h_min -12
_diffrn_reflns_limit_k_max 22
_diffrn_reflns_limit_k_min -20
_diffrn_reflns_limit_l_max 27
_diffrn_reflns_limit_l_min -25
_diffrn_reflns_number 24196
_diffrn_reflns_theta_full 28.35
_diffrn_reflns_theta_max 28.35
_diffrn_reflns_theta_min 1.25
_exptl_absorpt_coefficient_mu 3.633
_exptl_absorpt_correction_T_max 0.7127
_exptl_absorpt_correction_T_min 0.5303
_exptl_crystal_density_diffrn 1.582
_exptl_crystal_density_method 'not measured'
_exptl_crystal_F_000 1616
_exptl_crystal_size_max 0.20
_exptl_crystal_size_mid 0.10
_exptl_crystal_size_min 0.10
_refine_diff_density_max 1.034
_refine_diff_density_min -0.662
_refine_diff_density_rms 0.097
_refine_ls_extinction_coef 0.00000(4)
_refine_ls_extinction_expression Fc^*^=kFc[1+0.001xFc^2^\l^3^/sin(2\q)]^-1/4^
_refine_ls_extinction_method SHELXL
_refine_ls_goodness_of_fit_ref 1.016
_refine_ls_hydrogen_treatment mixed
_refine_ls_matrix_type full
_refine_ls_number_parameters 748
_refine_ls_number_reflns 14936
_refine_ls_number_restraints 0
_refine_ls_restrained_S_all 1.016
_refine_ls_R_factor_all 0.0544
_refine_ls_R_factor_gt 0.0317
_refine_ls_shift/su_max 0.917
_refine_ls_shift/su_mean 0.003
_refine_ls_structure_factor_coef Fsqd
_refine_ls_weighting_details 'calc w=1/[\s^2^(Fo^2^)+(0.0309P)^2^+0.0000P] where P=(Fo^2^+2Fc^2^)/3'
_refine_ls_weighting_scheme calc
_refine_ls_wR_factor_gt 0.0676
_refine_ls_wR_factor_ref 0.0731
_reflns_number_gt 11044
_reflns_number_total 14936
_reflns_threshold_expression >2sigma(I)
_cod_data_source_file ic010443j_05.cif
_cod_data_source_block test
_cod_original_cell_volume 3384.8(10)
_cod_database_code 4320415

loop_
_symmetry_equiv_pos_as_xyz
'x, y, z'
'-x, -y, -z'

loop_
_atom_site_label
_atom_site_type_symbol
_atom_site_fract_x
_atom_site_fract_y
_atom_site_fract_z
_atom_site_U_iso_or_equiv
_atom_site_adp_type
_atom_site_occupancy
_atom_site_symmetry_multiplicity
_atom_site_calc_flag
_atom_site_refinement_flags
_atom_site_disorder_assembly
_atom_site_disorder_group
Ta1 Ta 0.379251(19) 0.422561(10) 0.138312(9) 0.03045(6) Uani 1 1 d . . .
Ta2 Ta -0.694886(19) -0.015007(10) -0.346379(9) 0.03091(6) Uani 1 1 d . . .
P1 P 0.59177(13) 0.52211(7) 0.24901(6) 0.0347(3) Uani 1 1 d . . .
P2 P -0.51490(11) -0.01823(6) -0.23137(5) 0.0275(2) Uani 1 1 d . . .
Cl11 Cl 0.25051(13) 0.45205(7) 0.22338(6) 0.0483(3) Uani 1 1 d . . .
Cl12 Cl 0.44337(13) 0.32162(7) 0.18961(6) 0.0442(3) Uani 1 1 d . . .
Cl13 Cl 0.59562(12) 0.42315(7) 0.10165(6) 0.0440(3) Uani 1 1 d . . .
Cl14 Cl 0.39856(14) 0.56041(7) 0.13165(6) 0.0473(3) Uani 1 1 d . . .
Cl21 Cl -0.78323(12) 0.05362(7) -0.25419(6) 0.0414(3) Uani 1 1 d . . .
Cl22 Cl -0.78957(12) -0.13968(6) -0.32173(6) 0.0417(3) Uani 1 1 d . . .
Cl23 Cl -0.52722(13) 0.11174(7) -0.32241(6) 0.0499(3) Uani 1 1 d . . .
Cl24 Cl -0.52523(13) -0.07897(8) -0.39234(6) 0.0476(3) Uani 1 1 d . . .
C11 C 0.6749(5) 0.4708(3) 0.3040(2) 0.0413(11) Uani 1 1 d . . .
C12 C 0.6503(6) 0.5001(3) 0.3742(2) 0.0495(13) Uani 1 1 d . . .
C13 C 0.7590(6) 0.4681(3) 0.4131(3) 0.0602(15) Uani 1 1 d . . .
C14 C 0.8161(6) 0.4194(3) 0.3707(3) 0.0581(15) Uani 1 1 d . . .
C15 C 0.7653(5) 0.4217(3) 0.3027(3) 0.0459(12) Uani 1 1 d . . .
C21 C 0.5640(5) 0.5945(3) 0.3209(2) 0.0439(12) Uani 1 1 d . . .
C22 C 0.6610(6) 0.5938(3) 0.3846(2) 0.0490(13) Uani 1 1 d . . .
C23 C 0.5935(7) 0.6414(3) 0.4372(3) 0.0613(16) Uani 1 1 d . . .
C24 C 0.4891(7) 0.6676(3) 0.4081(3) 0.0618(17) Uani 1 1 d . . .
C25 C 0.4669(6) 0.6385(3) 0.3350(3) 0.0528(14) Uani 1 1 d . . .
C32 C 0.5028(6) 0.4593(3) 0.3798(3) 0.0587(15) Uani 1 1 d . . .
H32A H 0.4922 0.4000 0.3688 0.088 Uiso 1 1 calc R . .
H32B H 0.4322 0.4722 0.3492 0.088 Uiso 1 1 calc R . .
H32C H 0.4914 0.4799 0.4248 0.088 Uiso 1 1 calc R . .
C33 C 0.7770(8) 0.4776(4) 0.4869(3) 0.098(2) Uani 1 1 d . . .
H33A H 0.6856 0.4645 0.4973 0.146 Uiso 1 1 calc R . .
H33B H 0.8241 0.5340 0.5116 0.146 Uiso 1 1 calc R . .
H33C H 0.8328 0.4405 0.4990 0.146 Uiso 1 1 calc R . .
C34 C 0.9182(7) 0.3688(3) 0.3874(3) 0.086(2) Uani 1 1 d . . .
H34A H 0.9219 0.3658 0.4325 0.130 Uiso 1 1 calc R . .
H34B H 1.0107 0.3942 0.3835 0.130 Uiso 1 1 calc R . .
H34C H 0.8881 0.3136 0.3570 0.130 Uiso 1 1 calc R . .
C35 C 0.8106(6) 0.3721(3) 0.2454(3) 0.0600(15) Uani 1 1 d . . .
H35A H 0.7571 0.3759 0.2043 0.090 Uiso 1 1 calc R . .
H35B H 0.7943 0.3149 0.2458 0.090 Uiso 1 1 calc R . .
H35C H 0.9097 0.3931 0.2489 0.090 Uiso 1 1 calc R . .
C42 C 0.8151(5) 0.6387(3) 0.3936(3) 0.0544(14) Uani 1 1 d . . .
H42A H 0.8566 0.6079 0.3604 0.082 Uiso 1 1 calc R . .
H42B H 0.8671 0.6429 0.4375 0.082 Uiso 1 1 calc R . .
H42C H 0.8184 0.6935 0.3886 0.082 Uiso 1 1 calc R . .
C43 C 0.6555(8) 0.6627(4) 0.5100(3) 0.095(3) Uani 1 1 d . . .
H43A H 0.6220 0.7087 0.5336 0.142 Uiso 1 1 calc R . .
H43B H 0.7571 0.6778 0.5177 0.142 Uiso 1 1 calc R . .
H43C H 0.6276 0.6155 0.5260 0.142 Uiso 1 1 calc R . .
C44 C 0.3973(8) 0.7186(4) 0.4415(4) 0.098(3) Uani 1 1 d . . .
H44A H 0.3053 0.6838 0.4360 0.147 Uiso 1 1 calc R . .
H44B H 0.3879 0.7627 0.4215 0.147 Uiso 1 1 calc R . .
H44C H 0.4398 0.7418 0.4885 0.147 Uiso 1 1 calc R . .
C45 C 0.3552(6) 0.6577(3) 0.2908(3) 0.0698(18) Uani 1 1 d . . .
H45A H 0.3584 0.6338 0.2450 0.105 Uiso 1 1 calc R . .
H45B H 0.3688 0.7170 0.3000 0.105 Uiso 1 1 calc R . .
H45C H 0.2646 0.6350 0.2984 0.105 Uiso 1 1 calc R . .
C51 C 0.2073(5) 0.4120(3) 0.0334(2) 0.0392(11) Uani 1 1 d . . .
C52 C 0.1313(5) 0.3792(3) 0.0746(2) 0.0366(10) Uani 1 1 d . . .
C53 C 0.1761(5) 0.3071(3) 0.0816(2) 0.0351(10) Uani 1 1 d . . .
C54 C 0.2823(5) 0.2971(3) 0.0447(2) 0.0377(11) Uani 1 1 d . . .
C55 C 0.3012(5) 0.3616(3) 0.0150(2) 0.0339(10) Uani 1 1 d . . .
C61 C 0.1796(6) 0.4788(3) 0.0037(3) 0.0535(14) Uani 1 1 d . . .
H61A H 0.2667 0.5080 -0.0031 0.080 Uiso 1 1 calc R . .
H61B H 0.1411 0.5170 0.0333 0.080 Uiso 1 1 calc R . .
H61C H 0.1131 0.4551 -0.0387 0.080 Uiso 1 1 calc R . .
C62 C 0.0095(5) 0.4080(3) 0.0976(3) 0.0552(14) Uani 1 1 d . . .
H62A H -0.0710 0.3914 0.0605 0.083 Uiso 1 1 calc R . .
H62B H 0.0336 0.4676 0.1150 0.083 Uiso 1 1 calc R . .
H62C H -0.0133 0.3837 0.1321 0.083 Uiso 1 1 calc R . .
C63 C 0.1096(6) 0.2484(3) 0.1145(3) 0.0560(14) Uani 1 1 d . . .
H63A H 0.0752 0.2783 0.1511 0.084 Uiso 1 1 calc R . .
H63B H 0.1783 0.2206 0.1312 0.084 Uiso 1 1 calc R . .
H63C H 0.0319 0.2080 0.0827 0.084 Uiso 1 1 calc R . .
C64 C 0.3520(6) 0.2260(3) 0.0323(3) 0.0531(14) Uani 1 1 d . . .
H64A H 0.3083 0.1885 -0.0114 0.080 Uiso 1 1 calc R . .
H64B H 0.3420 0.1972 0.0657 0.080 Uiso 1 1 calc R . .
H64C H 0.4509 0.2462 0.0345 0.080 Uiso 1 1 calc R . .
C65 C 0.3863(6) 0.3699(3) -0.0352(2) 0.0548(14) Uani 1 1 d . . .
H65A H 0.3290 0.3420 -0.0793 0.082 Uiso 1 1 calc R . .
H65B H 0.4660 0.3453 -0.0277 0.082 Uiso 1 1 calc R . .
H65C H 0.4194 0.4278 -0.0313 0.082 Uiso 1 1 calc R . .
C71 C 0.7346(5) 0.5888(3) 0.2280(2) 0.0369(11) Uani 1 1 d . . .
C72 C 0.7218(5) 0.6664(3) 0.2264(2) 0.0427(11) Uani 1 1 d . . .
H72A H 0.6404 0.6836 0.2352 0.051 Uiso 1 1 calc R . .
C73 C 0.8252(6) 0.7197(3) 0.2122(3) 0.0538(14) Uani 1 1 d . . .
H73A H 0.8135 0.7722 0.2105 0.065 Uiso 1 1 calc R . .
C74 C 0.9472(6) 0.6954(3) 0.2003(3) 0.0635(16) Uani 1 1 d . . .
H74A H 1.0195 0.7318 0.1917 0.076 Uiso 1 1 calc R . .
C75 C 0.9609(6) 0.6184(3) 0.2014(3) 0.0621(16) Uani 1 1 d . . .
H75A H 1.0426 0.6013 0.1928 0.074 Uiso 1 1 calc R . .
C76 C 0.8551(5) 0.5648(3) 0.2151(3) 0.0498(13) Uani 1 1 d . . .
H76A H 0.8657 0.5117 0.2156 0.060 Uiso 1 1 calc R . .
C81 C -0.3857(4) -0.0805(2) -0.2332(2) 0.0321(10) Uani 1 1 d . . .
C82 C -0.2478(5) -0.0344(3) -0.1833(2) 0.0365(10) Uani 1 1 d . . .
C83 C -0.1491(5) -0.0891(3) -0.2075(2) 0.0413(12) Uani 1 1 d . . .
C84 C -0.2249(5) -0.1577(3) -0.2542(2) 0.0384(11) Uani 1 1 d . . .
C85 C -0.3720(5) -0.1530(2) -0.2713(2) 0.0326(10) Uani 1 1 d . . .
C91 C -0.3761(4) 0.0729(2) -0.1878(2) 0.0323(10) Uani 1 1 d . . .
C92 C -0.2302(4) 0.0550(3) -0.1878(2) 0.0366(10) Uani 1 1 d . . .
C93 C -0.1393(5) 0.1284(3) -0.1317(2) 0.0420(11) Uani 1 1 d . . .
C94 C -0.2166(5) 0.1838(3) -0.1158(2) 0.0421(11) Uani 1 1 d . . .
C95 C -0.3631(5) 0.1501(2) -0.1496(2) 0.0354(10) Uani 1 1 d . . .
C102 C -0.2572(5) -0.0341(3) -0.1108(2) 0.0436(12) Uani 1 1 d . . .
H10A H -0.1645 -0.0125 -0.0819 0.065 Uiso 1 1 calc R . .
H10B H -0.2930 -0.0900 -0.1098 0.065 Uiso 1 1 calc R . .
H10C H -0.3197 0.0002 -0.0957 0.065 Uiso 1 1 calc R . .
C103 C 0.0020(5) -0.0714(3) -0.1741(3) 0.0583(15) Uani 1 1 d . . .
H10D H 0.0409 -0.1182 -0.1912 0.087 Uiso 1 1 calc R . .
H10E H 0.0106 -0.0617 -0.1266 0.087 Uiso 1 1 calc R . .
H10F H 0.0528 -0.0229 -0.1827 0.087 Uiso 1 1 calc R . .
C104 C -0.1731(6) -0.2323(3) -0.2863(3) 0.0558(15) Uani 1 1 d . . .
H10G H -0.1923 -0.2417 -0.3340 0.084 Uiso 1 1 calc R . .
H10H H -0.2211 -0.2803 -0.2759 0.084 Uiso 1 1 calc R . .
H10I H -0.0729 -0.2227 -0.2694 0.084 Uiso 1 1 calc R . .
C105 C -0.4801(5) -0.2211(3) -0.3205(2) 0.0484(13) Uani 1 1 d . . .
H10J H -0.5697 -0.2055 -0.3252 0.073 Uiso 1 1 calc R . .
H10K H -0.4881 -0.2702 -0.3056 0.073 Uiso 1 1 calc R . .
H10L H -0.4532 -0.2321 -0.3630 0.073 Uiso 1 1 calc R . .
C112 C -0.1885(5) 0.0595(3) -0.2543(2) 0.0427(11) Uani 1 1 d . . .
H11A H -0.2009 0.1110 -0.2626 0.064 Uiso 1 1 calc R . .
H11B H -0.2475 0.0137 -0.2903 0.064 Uiso 1 1 calc R . .
H11C H -0.0910 0.0566 -0.2514 0.064 Uiso 1 1 calc R . .
C113 C 0.0160(5) 0.1403(3) -0.1084(3) 0.0629(15) Uani 1 1 d . . .
H11D H 0.0585 0.1284 -0.1465 0.094 Uiso 1 1 calc R . .
H11E H 0.0341 0.1033 -0.0819 0.094 Uiso 1 1 calc R . .
H11F H 0.0559 0.1968 -0.0818 0.094 Uiso 1 1 calc R . .
C114 C -0.1662(6) 0.2692(3) -0.0667(3) 0.0763(19) Uani 1 1 d . . .
H11G H -0.0650 0.2812 -0.0517 0.114 Uiso 1 1 calc R . .
H11H H -0.2096 0.2711 -0.0290 0.114 Uiso 1 1 calc R . .
H11I H -0.1917 0.3097 -0.0881 0.114 Uiso 1 1 calc R . .
C115 C -0.4727(5) 0.2002(3) -0.1417(3) 0.0544(14) Uani 1 1 d . . .
H11J H -0.5636 0.1668 -0.1674 0.082 Uiso 1 1 calc R . .
H11K H -0.4487 0.2482 -0.1572 0.082 Uiso 1 1 calc R . .
H11L H -0.4764 0.2178 -0.0952 0.082 Uiso 1 1 calc R . .
C121 C -0.8683(5) -0.0910(3) -0.4505(2) 0.0379(11) Uani 1 1 d . . .
C122 C -0.9393(5) -0.0443(3) -0.4079(2) 0.0383(11) Uani 1 1 d . . .
C123 C -0.8826(5) 0.0402(3) -0.4008(2) 0.0397(11) Uani 1 1 d . . .
C124 C -0.7788(5) 0.0451(3) -0.4390(2) 0.0423(11) Uani 1 1 d . . .
C125 C -0.7726(5) -0.0365(3) -0.4705(2) 0.0393(11) Uani 1 1 d . . .
C131 C -0.9010(6) -0.1831(3) -0.4777(2) 0.0532(14) Uani 1 1 d . . .
H13A H -0.9517 -0.2079 -0.4497 0.080 Uiso 1 1 calc R . .
H13B H -0.8143 -0.2015 -0.4786 0.080 Uiso 1 1 calc R . .
H13C H -0.9583 -0.1993 -0.5224 0.080 Uiso 1 1 calc R . .
C132 C -1.0604(5) -0.0769(3) -0.3812(2) 0.0509(13) Uani 1 1 d . . .
H13D H -1.0848 -0.1366 -0.3972 0.076 Uiso 1 1 calc R . .
H13E H -1.1402 -0.0555 -0.3960 0.076 Uiso 1 1 calc R . .
H13F H -1.0348 -0.0598 -0.3331 0.076 Uiso 1 1 calc R . .
C133 C -0.9338(6) 0.1132(3) -0.3670(3) 0.0563(15) Uani 1 1 d . . .
H13G H -0.8541 0.1569 -0.3404 0.084 Uiso 1 1 calc R . .
H13H H -0.9938 0.0973 -0.3386 0.084 Uiso 1 1 calc R . .
H13I H -0.9865 0.1326 -0.4002 0.084 Uiso 1 1 calc R . .
C134 C -0.7075(6) 0.1228(3) -0.4513(3) 0.0608(15) Uani 1 1 d . . .
H13J H -0.6276 0.1132 -0.4704 0.091 Uiso 1 1 calc R . .
H13K H -0.6758 0.1662 -0.4097 0.091 Uiso 1 1 calc R . .
H13L H -0.7732 0.1390 -0.4818 0.091 Uiso 1 1 calc R . .
C135 C -0.6923(5) -0.0606(3) -0.5234(2) 0.0560(14) Uani 1 1 d . . .
H13M H -0.6252 -0.0125 -0.5239 0.084 Uiso 1 1 calc R . .
H13N H -0.7570 -0.0832 -0.5663 0.084 Uiso 1 1 calc R . .
H13O H -0.6428 -0.1018 -0.5141 0.084 Uiso 1 1 calc R . .
C141 C -0.5973(4) -0.0465(2) -0.1658(2) 0.0304(9) Uani 1 1 d . . .
C142 C -0.6245(5) -0.1291(3) -0.1663(2) 0.0383(11) Uani 1 1 d . . .
H14A H -0.6100 -0.1692 -0.2018 0.046 Uiso 1 1 calc R . .
C143 C -0.6725(5) -0.1520(3) -0.1151(2) 0.0461(12) Uani 1 1 d . . .
H14B H -0.6897 -0.2078 -0.1159 0.055 Uiso 1 1 calc R . .
C144 C -0.6957(5) -0.0950(3) -0.0632(2) 0.0504(13) Uani 1 1 d . . .
H14C H -0.7293 -0.1112 -0.0286 0.060 Uiso 1 1 calc R . .
C145 C -0.6690(5) -0.0135(3) -0.0624(3) 0.0503(13) Uani 1 1 d . . .
H14D H -0.6830 0.0263 -0.0264 0.060 Uiso 1 1 calc R . .
C146 C -0.6222(5) 0.0108(3) -0.1135(2) 0.0405(11) Uani 1 1 d . . .
H14E H -0.6071 0.0666 -0.1128 0.049 Uiso 1 1 calc R . .

loop_
_atom_site_aniso_label
_atom_site_aniso_U_11
_atom_site_aniso_U_22
_atom_site_aniso_U_33
_atom_site_aniso_U_23
_atom_site_aniso_U_13
_atom_site_aniso_U_12
Ta1 0.03637(11) 0.02709(9) 0.02822(10) 0.00920(8) 0.00789(8) 0.00550(7)
Ta2 0.03275(11) 0.02914(10) 0.02995(11) 0.00992(8) 0.00405(8) 0.00537(8)
P1 0.0438(7) 0.0277(6) 0.0339(7) 0.0082(5) 0.0138(6) 0.0076(5)
P2 0.0285(6) 0.0243(5) 0.0287(6) 0.0057(4) 0.0061(5) 0.0065(4)
Cl11 0.0491(7) 0.0518(7) 0.0391(7) 0.0045(6) 0.0170(6) 0.0043(6)
Cl12 0.0548(8) 0.0345(6) 0.0405(7) 0.0166(5) -0.0010(6) 0.0054(5)
Cl13 0.0400(7) 0.0517(7) 0.0378(7) 0.0087(5) 0.0121(5) 0.0065(5)
Cl14 0.0608(8) 0.0309(6) 0.0490(7) 0.0155(5) 0.0062(6) 0.0069(5)
Cl21 0.0422(7) 0.0473(6) 0.0368(6) 0.0106(5) 0.0079(5) 0.0182(5)
Cl22 0.0449(7) 0.0352(6) 0.0403(7) 0.0145(5) 0.0020(5) -0.0011(5)
Cl23 0.0484(7) 0.0408(6) 0.0537(8) 0.0234(6) -0.0054(6) -0.0056(5)
Cl24 0.0549(8) 0.0600(8) 0.0386(7) 0.0200(6) 0.0161(6) 0.0265(6)
C11 0.053(3) 0.033(2) 0.032(3) 0.007(2) 0.006(2) 0.004(2)
C12 0.067(4) 0.037(3) 0.034(3) 0.006(2) 0.007(3) -0.004(2)
C13 0.078(4) 0.045(3) 0.043(3) 0.013(3) -0.009(3) -0.007(3)
C14 0.068(4) 0.035(3) 0.058(4) 0.015(3) -0.011(3) 0.002(3)
C15 0.050(3) 0.030(2) 0.049(3) 0.009(2) 0.001(3) -0.001(2)
C21 0.060(3) 0.031(2) 0.042(3) 0.009(2) 0.022(3) 0.005(2)
C22 0.073(4) 0.034(2) 0.034(3) 0.003(2) 0.020(3) -0.001(2)
C23 0.088(5) 0.042(3) 0.041(3) -0.005(3) 0.029(3) -0.009(3)
C24 0.081(4) 0.038(3) 0.062(4) -0.003(3) 0.041(4) 0.001(3)
C25 0.060(4) 0.029(2) 0.069(4) 0.005(2) 0.033(3) 0.004(2)
C32 0.085(4) 0.038(3) 0.046(3) 0.009(2) 0.026(3) -0.010(3)
C33 0.145(7) 0.091(5) 0.041(4) 0.024(4) -0.009(4) 0.007(5)
C34 0.100(5) 0.056(4) 0.087(5) 0.026(4) -0.028(4) 0.014(4)
C35 0.059(4) 0.040(3) 0.072(4) 0.002(3) 0.006(3) 0.015(3)
C42 0.063(4) 0.041(3) 0.043(3) 0.001(2) 0.007(3) -0.009(2)
C43 0.156(7) 0.068(4) 0.044(4) -0.005(3) 0.041(4) -0.008(4)
C44 0.124(6) 0.061(4) 0.109(6) -0.009(4) 0.081(5) 0.018(4)
C45 0.070(4) 0.047(3) 0.088(5) 0.002(3) 0.025(4) 0.021(3)
C51 0.043(3) 0.035(2) 0.037(3) 0.011(2) -0.001(2) 0.008(2)
C52 0.035(3) 0.040(2) 0.031(2) 0.006(2) 0.004(2) 0.008(2)
C53 0.036(3) 0.035(2) 0.030(2) 0.0114(19) 0.000(2) -0.0006(19)
C54 0.041(3) 0.031(2) 0.033(3) 0.001(2) 0.001(2) 0.007(2)
C55 0.038(3) 0.037(2) 0.025(2) 0.0090(19) 0.005(2) 0.008(2)
C61 0.060(4) 0.054(3) 0.051(3) 0.026(3) 0.003(3) 0.019(3)
C62 0.041(3) 0.069(4) 0.052(3) 0.009(3) 0.012(3) 0.017(3)
C63 0.059(4) 0.045(3) 0.060(4) 0.023(3) 0.008(3) -0.006(3)
C64 0.065(4) 0.040(3) 0.049(3) 0.003(2) 0.004(3) 0.021(3)
C65 0.060(4) 0.071(4) 0.034(3) 0.013(3) 0.014(3) 0.017(3)
C71 0.045(3) 0.032(2) 0.029(2) 0.0040(19) 0.009(2) 0.002(2)
C72 0.049(3) 0.040(3) 0.037(3) 0.009(2) 0.011(2) 0.005(2)
C73 0.072(4) 0.033(3) 0.051(3) 0.014(2) 0.013(3) -0.005(2)
C74 0.066(4) 0.053(3) 0.059(4) 0.010(3) 0.024(3) -0.019(3)
C75 0.054(4) 0.055(3) 0.074(4) 0.011(3) 0.024(3) 0.005(3)
C76 0.045(3) 0.041(3) 0.060(3) 0.010(2) 0.017(3) 0.002(2)
C81 0.032(2) 0.033(2) 0.034(2) 0.0101(19) 0.011(2) 0.0103(19)
C82 0.032(3) 0.039(2) 0.041(3) 0.015(2) 0.010(2) 0.010(2)
C83 0.036(3) 0.046(3) 0.054(3) 0.026(2) 0.017(2) 0.018(2)
C84 0.048(3) 0.039(3) 0.042(3) 0.020(2) 0.022(2) 0.022(2)
C85 0.045(3) 0.030(2) 0.031(2) 0.0145(19) 0.013(2) 0.0136(19)
C91 0.031(2) 0.030(2) 0.034(2) 0.0081(19) 0.005(2) 0.0056(18)
C92 0.029(2) 0.035(2) 0.043(3) 0.010(2) 0.004(2) 0.0048(19)
C93 0.035(3) 0.042(3) 0.042(3) 0.012(2) -0.001(2) 0.000(2)
C94 0.044(3) 0.036(2) 0.037(3) 0.002(2) 0.005(2) -0.002(2)
C95 0.042(3) 0.028(2) 0.033(3) 0.0040(19) 0.009(2) 0.0062(19)
C102 0.045(3) 0.052(3) 0.036(3) 0.018(2) 0.006(2) 0.010(2)
C103 0.038(3) 0.064(3) 0.086(4) 0.035(3) 0.019(3) 0.021(3)
C104 0.075(4) 0.057(3) 0.057(3) 0.023(3) 0.035(3) 0.041(3)
C105 0.070(4) 0.033(2) 0.041(3) 0.004(2) 0.011(3) 0.019(2)
C112 0.042(3) 0.049(3) 0.043(3) 0.021(2) 0.014(2) 0.010(2)
C113 0.043(3) 0.062(4) 0.067(4) 0.011(3) -0.005(3) -0.004(3)
C114 0.075(4) 0.046(3) 0.080(5) -0.011(3) 0.004(4) -0.005(3)
C115 0.055(3) 0.034(3) 0.068(4) 0.001(3) 0.014(3) 0.013(2)
C121 0.042(3) 0.040(3) 0.029(2) 0.012(2) 0.001(2) 0.005(2)
C122 0.033(3) 0.045(3) 0.033(3) 0.014(2) -0.002(2) 0.004(2)
C123 0.041(3) 0.040(3) 0.035(3) 0.011(2) -0.004(2) 0.012(2)
C124 0.047(3) 0.045(3) 0.031(3) 0.017(2) -0.005(2) 0.006(2)
C125 0.038(3) 0.051(3) 0.029(2) 0.016(2) 0.000(2) 0.010(2)
C131 0.068(4) 0.041(3) 0.041(3) 0.007(2) -0.002(3) 0.007(3)
C132 0.035(3) 0.068(3) 0.046(3) 0.017(3) 0.005(2) 0.003(2)
C133 0.072(4) 0.052(3) 0.048(3) 0.015(3) 0.003(3) 0.033(3)
C134 0.067(4) 0.056(3) 0.055(4) 0.034(3) -0.005(3) -0.007(3)
C135 0.049(3) 0.083(4) 0.036(3) 0.020(3) 0.011(3) 0.012(3)
C141 0.024(2) 0.037(2) 0.029(2) 0.0090(19) 0.0040(19) 0.0052(18)
C142 0.036(3) 0.040(3) 0.038(3) 0.011(2) 0.007(2) 0.007(2)
C143 0.042(3) 0.045(3) 0.053(3) 0.021(2) 0.007(3) 0.006(2)
C144 0.043(3) 0.070(4) 0.040(3) 0.023(3) 0.009(2) 0.007(3)
C145 0.053(3) 0.058(3) 0.042(3) 0.012(3) 0.018(3) 0.016(3)
C146 0.043(3) 0.038(2) 0.042(3) 0.012(2) 0.012(2) 0.011(2)

loop_
_atom_type_symbol
_atom_type_description
_atom_type_scat_dispersion_real
_atom_type_scat_dispersion_imag
_atom_type_scat_source
C C 0.0033 0.0016 'International Tables Vol C Tables 4.2.6.8 and 6.1.1.4'
H H 0.0000 0.0000 'International Tables Vol C Tables 4.2.6.8 and 6.1.1.4'
P P 0.1023 0.0942 'International Tables Vol C Tables 4.2.6.8 and 6.1.1.4'
Cl Cl 0.1484 0.1585 'International Tables Vol C Tables 4.2.6.8 and 6.1.1.4'
Ta Ta -0.7052 6.5227 'International Tables Vol C Tables 4.2.6.8 and 6.1.1.4'

loop_
_geom_angle_atom_site_label_1
_geom_angle_atom_site_label_2
_geom_angle_atom_site_label_3
_geom_angle
_geom_angle_site_symmetry_1
_geom_angle_site_symmetry_3
_geom_angle_publ_flag
Cl14 Ta1 Cl12 152.96(4) . . ?
Cl14 Ta1 Cl11 89.12(4) . . ?
Cl12 Ta1 Cl11 84.79(4) . . ?
Cl14 Ta1 Cl13 88.24(4) . . ?
Cl12 Ta1 Cl13 84.91(4) . . ?
Cl11 Ta1 Cl13 151.77(4) . . ?
Cl14 Ta1 C53 125.11(11) . . ?
Cl12 Ta1 C53 80.64(11) . . ?
Cl11 Ta1 C53 85.13(11) . . ?
Cl13 Ta1 C53 118.88(10) . . ?
Cl14 Ta1 C54 125.42(11) . . ?
Cl12 Ta1 C54 80.10(11) . . ?
Cl11 Ta1 C54 118.40(11) . . ?
Cl13 Ta1 C54 85.46(11) . . ?
C53 Ta1 C54 33.65(14) . . ?
Cl14 Ta1 C52 92.22(11) . . ?
Cl12 Ta1 C52 111.93(11) . . ?
Cl11 Ta1 C52 77.27(10) . . ?
Cl13 Ta1 C52 130.92(10) . . ?
C53 Ta1 C52 33.39(14) . . ?
C54 Ta1 C52 55.23(14) . . ?
Cl14 Ta1 C55 93.18(10) . . ?
Cl12 Ta1 C55 110.44(10) . . ?
Cl11 Ta1 C55 131.85(10) . . ?
Cl13 Ta1 C55 76.37(10) . . ?
C53 Ta1 C55 54.99(14) . . ?
C54 Ta1 C55 32.88(14) . . ?
C52 Ta1 C55 54.59(14) . . ?
Cl14 Ta1 C51 74.40(10) . . ?
Cl12 Ta1 C51 132.63(10) . . ?
Cl11 Ta1 C51 103.91(11) . . ?
Cl13 Ta1 C51 102.40(11) . . ?
C53 Ta1 C51 54.59(14) . . ?
C54 Ta1 C51 54.51(14) . . ?
C52 Ta1 C51 32.51(14) . . ?
C55 Ta1 C51 32.78(13) . . ?
Cl14 Ta1 P1 74.24(4) . . ?
Cl12 Ta1 P1 78.73(4) . . ?
Cl11 Ta1 P1 77.62(4) . . ?
Cl13 Ta1 P1 74.61(4) . . ?
C53 Ta1 P1 154.12(11) . . ?
C54 Ta1 P1 151.99(11) . . ?
C52 Ta1 P1 151.56(10) . . ?
C55 Ta1 P1 148.59(10) . . ?
C51 Ta1 P1 148.57(10) . . ?
Cl23 Ta2 Cl24 86.26(5) . . ?
Cl23 Ta2 Cl22 152.16(4) . . ?
Cl24 Ta2 Cl22 89.54(4) . . ?
Cl23 Ta2 Cl21 85.66(4) . . ?
Cl24 Ta2 Cl21 152.46(4) . . ?
Cl22 Ta2 Cl21 85.47(4) . . ?
Cl23 Ta2 C122 125.27(11) . . ?
Cl24 Ta2 C122 121.70(11) . . ?
Cl22 Ta2 C122 79.85(11) . . ?
Cl21 Ta2 C122 84.05(11) . . ?
Cl23 Ta2 C121 128.73(11) . . ?
Cl24 Ta2 C121 88.15(11) . . ?
Cl22 Ta2 C121 78.52(11) . . ?
Cl21 Ta2 C121 117.16(11) . . ?
C122 Ta2 C121 33.56(14) . . ?
Cl23 Ta2 C123 91.89(11) . . ?
Cl24 Ta2 C123 129.38(11) . . ?
Cl22 Ta2 C123 111.70(12) . . ?
Cl21 Ta2 C123 77.20(11) . . ?
C122 Ta2 C123 33.47(14) . . ?
C121 Ta2 C123 54.93(14) . . ?
Cl23 Ta2 C124 76.31(11) . . ?
Cl24 Ta2 C124 99.06(11) . . ?
Cl22 Ta2 C124 131.50(11) . . ?
Cl21 Ta2 C124 104.51(11) . . ?
C122 Ta2 C124 55.03(15) . . ?
C121 Ta2 C124 54.42(14) . . ?
C123 Ta2 C124 32.77(15) . . ?
Cl23 Ta2 C125 97.27(11) . . ?
Cl24 Ta2 C125 76.03(10) . . ?
Cl22 Ta2 C125 108.39(11) . . ?
Cl21 Ta2 C125 131.15(10) . . ?
C122 Ta2 C125 54.66(15) . . ?
C121 Ta2 C125 32.54(14) . . ?
C123 Ta2 C125 54.01(14) . . ?
C124 Ta2 C125 32.39(14) . . ?
Cl23 Ta2 P2 78.89(4) . . ?
Cl24 Ta2 P2 78.83(4) . . ?
Cl22 Ta2 P2 73.30(4) . . ?
Cl21 Ta2 P2 73.78(4) . . ?
C122 Ta2 P2 146.15(11) . . ?
C121 Ta2 P2 148.90(10) . . ?
C123 Ta2 P2 150.08(11) . . ?
C124 Ta2 P2 155.20(11) . . ?
C125 Ta2 P2 154.78(10) . . ?
C11 P1 C21 88.9(2) . . ?
C11 P1 C71 106.6(2) . . ?
C21 P1 C71 100.0(2) . . ?
C11 P1 Ta1 117.37(15) . . ?
C21 P1 Ta1 125.45(18) . . ?
C71 P1 Ta1 114.40(15) . . ?
C81 P2 C91 89.52(19) . . ?
C81 P2 C141 99.66(19) . . ?
C91 P2 C141 104.92(19) . . ?
C81 P2 Ta2 122.76(14) . . ?
C91 P2 Ta2 118.03(15) . . ?
C141 P2 Ta2 117.18(14) . . ?
C15 C11 C12 110.3(4) . . ?
C15 C11 P1 137.5(4) . . ?
C12 C11 P1 111.6(3) . . ?
C13 C12 C11 101.1(4) . . ?
C13 C12 C32 109.0(4) . . ?
C11 C12 C32 112.2(4) . . ?
C13 C12 C22 121.9(4) . . ?
C11 C12 C22 103.1(4) . . ?
C32 C12 C22 109.1(4) . . ?
C14 C13 C12 109.2(5) . . ?
C14 C13 C33 126.3(6) . . ?
C12 C13 C33 123.5(6) . . ?
C13 C14 C15 110.2(5) . . ?
C13 C14 C34 127.1(6) . . ?
C15 C14 C34 122.7(5) . . ?
C11 C15 C14 108.4(5) . . ?
C11 C15 C35 130.1(5) . . ?
C14 C15 C35 121.4(5) . . ?
C25 C21 C22 111.0(4) . . ?
C25 C21 P1 137.1(4) . . ?
C22 C21 P1 110.9(3) . . ?
C21 C22 C23 100.4(4) . . ?
C21 C22 C42 113.9(4) . . ?
C23 C22 C42 110.2(4) . . ?
C21 C22 C12 101.9(4) . . ?
C23 C22 C12 119.9(4) . . ?
C42 C22 C12 110.0(4) . . ?
C24 C23 C43 127.4(5) . . ?
C24 C23 C22 110.1(5) . . ?
C43 C23 C22 122.1(6) . . ?
C23 C24 C25 111.0(5) . . ?
C23 C24 C44 127.3(6) . . ?
C25 C24 C44 121.7(6) . . ?
C21 C25 C45 130.6(5) . . ?
C21 C25 C24 107.5(5) . . ?
C45 C25 C24 121.9(5) . . ?
C52 C51 C55 108.5(4) . . ?
C52 C51 C61 126.7(4) . . ?
C55 C51 C61 124.0(4) . . ?
C52 C51 Ta1 72.4(3) . . ?
C55 C51 Ta1 72.9(2) . . ?
C61 C51 Ta1 128.6(3) . . ?
C51 C52 C53 108.0(4) . . ?
C51 C52 C62 125.1(4) . . ?
C53 C52 C62 126.3(4) . . ?
C51 C52 Ta1 75.1(3) . . ?
C53 C52 Ta1 72.2(2) . . ?
C62 C52 Ta1 125.9(3) . . ?
C52 C53 C54 107.4(4) . . ?
C52 C53 C63 125.0(4) . . ?
C54 C53 C63 127.1(4) . . ?
C52 C53 Ta1 74.4(2) . . ?
C54 C53 Ta1 73.2(2) . . ?
C63 C53 Ta1 123.8(3) . . ?
C55 C54 C53 108.2(4) . . ?
C55 C54 C64 124.5(4) . . ?
C53 C54 C64 127.0(4) . . ?
C55 C54 Ta1 75.3(2) . . ?
C53 C54 Ta1 73.1(2) . . ?
C64 C54 Ta1 122.8(3) . . ?
C54 C55 C51 107.9(4) . . ?
C54 C55 C65 127.1(4) . . ?
C51 C55 C65 124.4(4) . . ?
C54 C55 Ta1 71.8(2) . . ?
C51 C55 Ta1 74.3(2) . . ?
C65 C55 Ta1 126.8(3) . . ?
C72 C71 C76 118.3(4) . . ?
C72 C71 P1 118.6(3) . . ?
C76 C71 P1 123.0(3) . . ?
C71 C72 C73 121.6(5) . . ?
C72 C73 C74 119.6(5) . . ?
C75 C74 C73 119.4(5) . . ?
C74 C75 C76 120.5(5) . . ?
C71 C76 C75 120.6(5) . . ?
C85 C81 C82 110.8(4) . . ?
C85 C81 P2 137.3(4) . . ?
C82 C81 P2 111.4(3) . . ?
C81 C82 C83 100.5(3) . . ?
C81 C82 C92 103.8(3) . . ?
C83 C82 C92 122.0(4) . . ?
C81 C82 C102 112.0(4) . . ?
C83 C82 C102 109.6(4) . . ?
C92 C82 C102 108.5(4) . . ?
C84 C83 C103 127.5(4) . . ?
C84 C83 C82 109.3(4) . . ?
C103 C83 C82 122.5(4) . . ?
C83 C84 C85 110.7(4) . . ?
C83 C84 C104 127.1(5) . . ?
C85 C84 C104 122.1(4) . . ?
C81 C85 C84 108.0(4) . . ?
C81 C85 C105 129.6(4) . . ?
C84 C85 C105 122.3(4) . . ?
C95 C91 C92 109.5(4) . . ?
C95 C91 P2 138.4(3) . . ?
C92 C91 P2 111.8(3) . . ?
C93 C92 C91 101.0(3) . . ?
C93 C92 C82 122.1(4) . . ?
C91 C92 C82 104.4(3) . . ?
C93 C92 C112 109.1(4) . . ?
C91 C92 C112 109.9(4) . . ?
C82 C92 C112 109.5(3) . . ?
C94 C93 C113 127.0(4) . . ?
C94 C93 C92 108.5(4) . . ?
C113 C93 C92 123.7(4) . . ?
C93 C94 C95 110.9(4) . . ?
C93 C94 C114 126.9(5) . . ?
C95 C94 C114 122.2(4) . . ?
C91 C95 C94 108.6(4) . . ?
C91 C95 C115 129.5(4) . . ?
C94 C95 C115 121.9(4) . . ?
C125 C121 C122 108.6(4) . . ?
C125 C121 C131 124.4(4) . . ?
C122 C121 C131 126.6(4) . . ?
C125 C121 Ta2 76.6(3) . . ?
C122 C121 Ta2 72.8(3) . . ?
C131 C121 Ta2 123.0(3) . . ?
C121 C122 C123 106.8(4) . . ?
C121 C122 C132 126.9(4) . . ?
C123 C122 C132 126.0(4) . . ?
C121 C122 Ta2 73.7(3) . . ?
C123 C122 Ta2 74.3(3) . . ?
C132 C122 Ta2 122.3(3) . . ?
C124 C123 C122 108.7(4) . . ?
C124 C123 C133 123.6(4) . . ?
C122 C123 C133 127.2(5) . . ?
C124 C123 Ta2 75.5(3) . . ?
C122 C123 Ta2 72.2(2) . . ?
C133 C123 Ta2 124.6(3) . . ?
C125 C124 C123 107.4(4) . . ?
C125 C124 C134 127.1(5) . . ?
C123 C124 C134 124.8(4) . . ?
C125 C124 Ta2 74.1(3) . . ?
C123 C124 Ta2 71.7(3) . . ?
C134 C124 Ta2 127.1(3) . . ?
C121 C125 C124 108.4(4) . . ?
C121 C125 C135 125.8(4) . . ?
C124 C125 C135 125.3(4) . . ?
C121 C125 Ta2 70.9(3) . . ?
C124 C125 Ta2 73.5(3) . . ?
C135 C125 Ta2 127.9(3) . . ?
C146 C141 C142 118.4(4) . . ?
C146 C141 P2 123.2(3) . . ?
C142 C141 P2 118.2(3) . . ?
C143 C142 C141 120.4(4) . . ?
C144 C143 C142 121.0(5) . . ?
C143 C144 C145 118.9(5) . . ?
C144 C145 C146 121.0(4) . . ?
C145 C146 C141 120.2(4) . . ?

loop_
_geom_bond_atom_site_label_1
_geom_bond_atom_site_label_2
_geom_bond_distance
_geom_bond_site_symmetry_2
_geom_bond_publ_flag
Ta1 Cl14 2.3867(11) . ?
Ta1 Cl12 2.3912(11) . ?
Ta1 Cl11 2.3913(11) . ?
Ta1 Cl13 2.4026(12) . ?
Ta1 C53 2.461(4) . ?
Ta1 C54 2.462(4) . ?
Ta1 C52 2.490(4) . ?
Ta1 C55 2.506(4) . ?
Ta1 C51 2.524(5) . ?
Ta1 P1 2.8315(13) . ?
Ta2 Cl23 2.3800(12) . ?
Ta2 Cl24 2.3822(11) . ?
Ta2 Cl22 2.4012(11) . ?
Ta2 Cl21 2.4109(11) . ?
Ta2 C122 2.458(4) . ?
Ta2 C121 2.469(4) . ?
Ta2 C123 2.486(4) . ?
Ta2 C124 2.535(4) . ?
Ta2 C125 2.542(4) . ?
Ta2 P2 2.8025(12) . ?
P1 C11 1.813(5) . ?
P1 C21 1.814(4) . ?
P1 C71 1.847(5) . ?
P2 C81 1.811(4) . ?
P2 C91 1.818(4) . ?
P2 C141 1.852(4) . ?
C11 C15 1.335(6) . ?
C11 C12 1.530(6) . ?
C12 C13 1.515(8) . ?
C12 C32 1.543(7) . ?
C12 C22 1.553(6) . ?
C13 C14 1.343(8) . ?
C13 C33 1.516(8) . ?
C14 C15 1.466(7) . ?
C14 C34 1.503(7) . ?
C15 C35 1.492(7) . ?
C21 C25 1.354(6) . ?
C21 C22 1.534(7) . ?
C22 C23 1.537(7) . ?
C22 C42 1.543(7) . ?
C23 C24 1.323(8) . ?
C23 C43 1.499(8) . ?
C24 C25 1.478(8) . ?
C24 C44 1.516(7) . ?
C25 C45 1.471(8) . ?
C51 C52 1.403(6) . ?
C51 C55 1.419(6) . ?
C51 C61 1.489(6) . ?
C52 C53 1.423(6) . ?
C52 C62 1.495(6) . ?
C53 C54 1.425(6) . ?
C53 C63 1.489(6) . ?
C54 C55 1.406(6) . ?
C54 C64 1.499(6) . ?
C55 C65 1.487(6) . ?
C71 C72 1.372(6) . ?
C71 C76 1.380(6) . ?
C72 C73 1.376(6) . ?
C73 C74 1.390(7) . ?
C74 C75 1.361(7) . ?
C75 C76 1.389(7) . ?
C81 C85 1.352(5) . ?
C81 C82 1.532(6) . ?
C82 C83 1.537(6) . ?
C82 C92 1.546(6) . ?
C82 C102 1.561(6) . ?
C83 C84 1.345(6) . ?
C83 C103 1.492(7) . ?
C84 C85 1.466(6) . ?
C84 C104 1.515(5) . ?
C85 C105 1.482(6) . ?
C91 C95 1.347(5) . ?
C91 C92 1.532(6) . ?
C92 C93 1.526(6) . ?
C92 C112 1.556(6) . ?
C93 C94 1.340(6) . ?
C93 C113 1.499(6) . ?
C94 C95 1.455(6) . ?
C94 C114 1.519(6) . ?
C95 C115 1.509(6) . ?
C121 C125 1.406(6) . ?
C121 C122 1.422(6) . ?
C121 C131 1.500(6) . ?
C122 C123 1.424(6) . ?
C122 C132 1.492(6) . ?
C123 C124 1.417(6) . ?
C123 C133 1.501(6) . ?
C124 C125 1.416(6) . ?
C124 C134 1.502(6) . ?
C125 C135 1.504(6) . ?
C141 C146 1.382(5) . ?
C141 C142 1.395(6) . ?
C142 C143 1.374(6) . ?
C143 C144 1.367(6) . ?
C144 C145 1.376(7) . ?
C145 C146 1.380(6) . ?
